data_2230656
loop_
_publ_author_name
'Eltayeb, Naser Eltaher'
'Teoh, Siang Guan'
'Yeap, Chin Sing'
'Fun, Hoong-Kun'

_publ_section_title
;
 4-(5,6-Dihydrobenzimidazo[1,2-<i>c</i>]quinazolin-6-yl)benzene-1,3-diol
 dimethyl sulfoxide monosolvate
;
_journal_coeditor_code HB5886
_journal_issue 7
_journal_name_full 'Acta Crystallographica Section E'
_journal_page_first o1721
_journal_page_last o1722
_journal_paper_doi 10.1107/S160053681102304X
_journal_volume 67
_journal_year 2011
_chemical_formula_moiety 'C20 H15 N3 O2, C2 H6 O S'
_chemical_formula_sum 'C22 H21 N3 O3 S'
_chemical_formula_weight 407.48
_chemical_name_systematic
;
4-(5,6-Dihydrobenzimidazo[1,2-<i>c</i>]quinazolin-6-yl)benzene-1,3-diol
dimethyl sulfoxide monosolvate
;
_space_group_IT_number 61
_symmetry_cell_setting orthorhombic
_symmetry_space_group_name_Hall '-P 2ac 2ab'
_symmetry_space_group_name_H-M 'P b c a'
_atom_sites_solution_hydrogens geom
_atom_sites_solution_primary direct
_atom_sites_solution_secondary difmap
_audit_creation_method SHELXL-97
_cell_angle_alpha 90.00
_cell_angle_beta 90.00
_cell_angle_gamma 90.00
_cell_formula_units_Z 8
_cell_length_a 9.9310(18)
_cell_length_b 16.342(3)
_cell_length_c 23.516(5)
_cell_measurement_reflns_used 9998
_cell_measurement_temperature 100
_cell_measurement_theta_max 29.90
_cell_measurement_theta_min 2.49
_cell_volume 3816.5(13)
_computing_cell_refinement 'SAINT (Bruker, 2009)'
_computing_data_collection 'APEX2 (Bruker, 2009)'
_computing_data_reduction 'SAINT (Bruker, 2009)'
_computing_molecular_graphics 'SHELXTL (Sheldrick, 2008)'
_computing_publication_material 'SHELXTL (Sheldrick, 2008) and PLATON (Spek, 2009)'
_computing_structure_refinement 'SHELXTL (Sheldrick, 2008)'
_computing_structure_solution 'SHELXTL (Sheldrick, 2008)'
_diffrn_ambient_temperature 100
_diffrn_measured_fraction_theta_full 0.995
_diffrn_measured_fraction_theta_max 0.995
_diffrn_measurement_device_type 'Bruker APEXII DUO CCD'
_diffrn_measurement_method '\f and \w'
_diffrn_radiation_monochromator graphite
_diffrn_radiation_source 'fine-focus sealed tube'
_diffrn_radiation_type MoK\a
_diffrn_radiation_wavelength 0.71073
_diffrn_reflns_av_R_equivalents 0.0308
_diffrn_reflns_av_sigmaI/netI 0.0207
_diffrn_reflns_limit_h_max 11
_diffrn_reflns_limit_h_min -11
_diffrn_reflns_limit_k_max 19
_diffrn_reflns_limit_k_min -19
_diffrn_reflns_limit_l_max 27
_diffrn_reflns_limit_l_min -27
_diffrn_reflns_number 22793
_diffrn_reflns_theta_full 24.99
_diffrn_reflns_theta_max 24.99
_diffrn_reflns_theta_min 2.55
_diffrn_standards_number 0
_exptl_absorpt_coefficient_mu 0.200
_exptl_absorpt_correction_T_max 0.949
_exptl_absorpt_correction_T_min 0.937
_exptl_absorpt_correction_type multi-scan
_exptl_absorpt_process_details '(<i>SADABS</i>; Bruker, 2009)'
_exptl_crystal_colour yellow
_exptl_crystal_density_diffrn 1.418
_exptl_crystal_density_method 'not measured'
_exptl_crystal_description block
_exptl_crystal_F_000 1712
_exptl_crystal_size_max 0.33
_exptl_crystal_size_mid 0.28
_exptl_crystal_size_min 0.27
_refine_diff_density_max 0.331
_refine_diff_density_min -0.368
_refine_ls_extinction_method none
_refine_ls_goodness_of_fit_ref 1.281
_refine_ls_hydrogen_treatment constr
_refine_ls_matrix_type full
_refine_ls_number_parameters 348
_refine_ls_number_reflns 3345
_refine_ls_number_restraints 514
_refine_ls_restrained_S_all 1.189
_refine_ls_R_factor_all 0.1003
_refine_ls_R_factor_gt 0.0961
_refine_ls_shift/su_max 0.000
_refine_ls_shift/su_mean 0.000
_refine_ls_structure_factor_coef Fsqd
_refine_ls_weighting_details 'calc w=1/[\s^2^(Fo^2^)+(0.0000P)^2^+23.9034P] where P=(Fo^2^+2Fc^2^)/3'
_refine_ls_weighting_scheme calc
_refine_ls_wR_factor_gt 0.2060
_refine_ls_wR_factor_ref 0.2077
_reflns_number_gt 3118
_reflns_number_total 3345
_reflns_threshold_expression I>2\s(I)
_cod_data_source_file hb5886.cif
_cod_data_source_block I
_cod_database_code 2230656
_cod_database_fobs_code 2230656

loop_
_symmetry_equiv_pos_as_xyz
'x, y, z'
'-x+1/2, -y, z+1/2'
'x+1/2, -y+1/2, -z'
'-x, y+1/2, -z+1/2'
'-x, -y, -z'
'x-1/2, y, -z-1/2'
'-x-1/2, y-1/2, z'
'x, -y-1/2, z-1/2'

loop_
_atom_site_type_symbol
_atom_site_label
_atom_site_fract_x
_atom_site_fract_y
_atom_site_fract_z
_atom_site_U_iso_or_equiv
_atom_site_adp_type
_atom_site_calc_flag
_atom_site_refinement_flags
_atom_site_occupancy
_atom_site_symmetry_multiplicity
_atom_site_disorder_assembly
_atom_site_disorder_group
O O1 0.4247(3) 0.5246(2) 0.06384(15) 0.0314(8) Uani d . 1 1 A .
H H1O1 0.3349 0.5081 0.0588 0.047 Uiso d R 1 1 . .
O O2 0.2150(3) 0.6868(2) 0.20967(16) 0.0310(8) Uani d . 1 1 A .
H H1O2 0.1510 0.6572 0.1944 0.047 Uiso d R 1 1 . .
N N1A 0.7956(5) 0.6144(3) 0.1050(2) 0.0221(12) Uani d PDU 0.750(5) 1 A 1
N N2A 0.9792(5) 0.6498(3) 0.1550(2) 0.0242(12) Uani d PDU 0.750(5) 1 A 1
N N3A 0.7010(5) 0.4845(3) 0.1064(2) 0.0234(12) Uani d PDU 0.750(5) 1 A 1
H H3AB 0.6761 0.4464 0.0834 0.028 Uiso calc PR 0.750(5) 1 A 1
C C1A 0.8411(7) 0.6865(4) 0.0810(4) 0.0241(15) Uani d PDU 0.750(5) 1 A 1
C C2A 0.7922(7) 0.7319(5) 0.0355(3) 0.0279(15) Uani d PDU 0.750(5) 1 A 1
H H2AA 0.7158 0.7164 0.0153 0.033 Uiso calc PR 0.750(5) 1 A 1
C C3A 0.8652(8) 0.8019(5) 0.0221(3) 0.0327(17) Uani d PDU 0.750(5) 1 A 1
H H3AA 0.8355 0.8353 -0.0074 0.039 Uiso calc PR 0.750(5) 1 A 1
C C4A 0.9809(9) 0.8230(4) 0.0515(4) 0.0324(17) Uani d PDU 0.750(5) 1 A 1
H H4AA 1.0281 0.8696 0.0406 0.039 Uiso calc PR 0.750(5) 1 A 1
C C5A 1.0286(7) 0.7770(4) 0.0966(4) 0.0288(16) Uani d PDU 0.750(5) 1 A 1
H H5AA 1.1064 0.7918 0.1160 0.035 Uiso calc PR 0.750(5) 1 A 1
C C6A 0.9545(8) 0.7069(4) 0.1120(3) 0.0226(14) Uani d PDU 0.750(5) 1 A 1
C C7A 0.8802(6) 0.5969(4) 0.1489(3) 0.0190(13) Uani d PDU 0.750(5) 1 A 1
C C8A 0.8574(8) 0.5213(4) 0.1808(3) 0.0203(15) Uani d PDU 0.750(5) 1 A 1
C C9A 0.9260(7) 0.5022(4) 0.2303(3) 0.0269(14) Uani d PDU 0.750(5) 1 A 1
H H9AA 0.9850 0.5403 0.2458 0.032 Uiso calc PR 0.750(5) 1 A 1
C C10A 0.9087(10) 0.4281(5) 0.2569(4) 0.030(2) Uani d PDU 0.750(5) 1 A 1
H H10A 0.9562 0.4156 0.2898 0.036 Uiso calc PR 0.750(5) 1 A 1
C C11A 0.8185(8) 0.3722(5) 0.2334(4) 0.0282(19) Uani d PDU 0.750(5) 1 A 1
H H11A 0.8052 0.3220 0.2512 0.034 Uiso calc PR 0.750(5) 1 A 1
C C12A 0.7486(6) 0.3901(4) 0.1842(3) 0.0269(15) Uani d PDU 0.750(5) 1 A 1
H H12A 0.6903 0.3515 0.1688 0.032 Uiso calc PR 0.750(5) 1 A 1
C C13A 0.7646(6) 0.4660(4) 0.1571(3) 0.0209(13) Uani d PDU 0.750(5) 1 A 1
N N1B 0.7996(14) 0.5740(8) 0.1323(6) 0.019(3) Uiso d PDU 0.250(5) 1 A 2
N N2B 0.9819(14) 0.6061(8) 0.1829(6) 0.021(3) Uiso d PDU 0.250(5) 1 A 2
N N3B 0.7269(15) 0.6445(9) 0.0489(7) 0.027(4) Uiso d PDU 0.250(5) 1 A 2
H H3BB 0.6960 0.6426 0.0148 0.032 Uiso calc PR 0.250(5) 1 A 2
C C1B 0.818(2) 0.5089(12) 0.1694(9) 0.019(5) Uiso d PDU 0.250(5) 1 A 2
C C2B 0.747(2) 0.4368(13) 0.1770(9) 0.025(5) Uiso d PDU 0.250(5) 1 A 2
H H2BA 0.6716 0.4247 0.1551 0.030 Uiso calc PR 0.250(5) 1 A 2
C C3B 0.794(3) 0.3833(15) 0.2191(12) 0.026(7) Uiso d PDU 0.250(5) 1 A 2
H H3BA 0.7516 0.3332 0.2251 0.031 Uiso calc PR 0.250(5) 1 A 2
C C4B 0.903(3) 0.4067(14) 0.2515(13) 0.022(7) Uiso d PDU 0.250(5) 1 A 2
H H4BA 0.9305 0.3717 0.2805 0.027 Uiso calc PR 0.250(5) 1 A 2
C C5B 0.976(2) 0.4780(11) 0.2440(8) 0.023(5) Uiso d PDU 0.250(5) 1 A 2
H H5BA 1.0494 0.4911 0.2667 0.028 Uiso calc PR 0.250(5) 1 A 2
C C6B 0.932(2) 0.5296(10) 0.1998(8) 0.029(5) Uiso d PDU 0.250(5) 1 A 2
C C7B 0.902(2) 0.6279(10) 0.1412(8) 0.024(5) Uiso d PDU 0.250(5) 1 A 2
C C8B 0.904(2) 0.7028(12) 0.1076(9) 0.022(6) Uiso d PDU 0.250(5) 1 A 2
C C9B 1.001(2) 0.7629(13) 0.1161(9) 0.027(6) Uiso d PDU 0.250(5) 1 A 2
H H9BA 1.0598 0.7584 0.1468 0.032 Uiso calc PR 0.250(5) 1 A 2
C C10B 1.012(2) 0.8281(13) 0.0804(9) 0.030(5) Uiso d PDU 0.250(5) 1 A 2
H H10B 1.0761 0.8686 0.0866 0.036 Uiso calc PR 0.250(5) 1 A 2
C C11B 0.925(2) 0.8325(13) 0.0348(9) 0.025(5) Uiso d PDU 0.250(5) 1 A 2
H H11B 0.9264 0.8788 0.0118 0.029 Uiso calc PR 0.250(5) 1 A 2
C C12B 0.835(2) 0.7708(13) 0.0221(8) 0.017(5) Uiso d PDU 0.250(5) 1 A 2
H H12B 0.7886 0.7710 -0.0123 0.020 Uiso calc PR 0.250(5) 1 A 2
C C13B 0.8146(19) 0.7077(11) 0.0616(8) 0.011(4) Uiso d PDU 0.250(5) 1 A 2
C C14 0.6765(5) 0.5734(3) 0.0925(2) 0.0274(11) Uani d . 1 1 . .
H H14A 0.6600 0.5780 0.0516 0.033 Uiso calc PR 0.750(5) 1 A 1
H H14B 0.6588 0.5220 0.0743 0.033 Uiso d PR 0.250(5) 1 A 2
C C15 0.5554(5) 0.6069(3) 0.1234(2) 0.0215(10) Uani d . 1 1 A .
C C16 0.4288(5) 0.5788(3) 0.1079(2) 0.0230(10) Uani d . 1 1 . .
C C17 0.3134(4) 0.6063(3) 0.1349(2) 0.0208(10) Uani d . 1 1 A .
H H17A 0.2291 0.5887 0.1228 0.025 Uiso calc R 1 1 . .
C C18 0.3246(4) 0.6602(3) 0.1801(2) 0.0220(10) Uani d . 1 1 . .
C C19 0.4505(4) 0.6897(3) 0.1959(2) 0.0239(10) Uani d . 1 1 A .
H H19A 0.4583 0.7274 0.2253 0.029 Uiso calc R 1 1 . .
C C20 0.5633(5) 0.6628(3) 0.1677(2) 0.0223(10) Uani d . 1 1 . .
H H20A 0.6472 0.6826 0.1786 0.027 Uiso calc R 1 1 A .
S S1A 0.07237(15) 0.44769(9) 0.07749(7) 0.0329(5) Uani d PDU 0.882(4) 1 B 1
O O3A 0.1950(8) 0.4548(5) 0.0386(4) 0.045(2) Uani d PDU 0.882(4) 1 B 1
C C21A -0.0447(6) 0.3857(5) 0.0400(4) 0.0478(19) Uani d PDU 0.882(4) 1 B 1
H H21A -0.0817 0.4163 0.0088 0.072 Uiso calc PR 0.882(4) 1 B 1
H H21B -0.1160 0.3695 0.0652 0.072 Uiso calc PR 0.882(4) 1 B 1
H H21C 0.0002 0.3379 0.0257 0.072 Uiso calc PR 0.882(4) 1 B 1
C C22A 0.1182(9) 0.3767(6) 0.1298(4) 0.056(2) Uani d PDU 0.882(4) 1 B 1
H H22A 0.1978 0.3954 0.1490 0.083 Uiso calc PR 0.882(4) 1 B 1
H H22B 0.1357 0.3247 0.1124 0.083 Uiso calc PR 0.882(4) 1 B 1
H H22C 0.0462 0.3711 0.1568 0.083 Uiso calc PR 0.882(4) 1 B 1
S S1B 0.1514(13) 0.3778(8) 0.0710(6) 0.045(4) Uiso d PDU 0.118(4) 1 B 2
O O3B 0.168(5) 0.461(2) 0.042(2) 0.015(10) Uiso d PDU 0.118(4) 1 B 2
C C21B -0.020(3) 0.352(3) 0.060(2) 0.049(16) Uiso d PDU 0.118(4) 1 B 2
H H21D -0.0723 0.4010 0.0553 0.074 Uiso calc PR 0.118(4) 1 B 2
H H21E -0.0533 0.3215 0.0916 0.074 Uiso calc PR 0.118(4) 1 B 2
H H21F -0.0280 0.3193 0.0259 0.074 Uiso calc PR 0.118(4) 1 B 2
C C22B 0.140(8) 0.400(5) 0.1440(10) 0.07(3) Uiso d PDU 0.118(4) 1 B 2
H H22D 0.2266 0.4179 0.1576 0.104 Uiso calc PR 0.118(4) 1 B 2
H H22E 0.1125 0.3523 0.1643 0.104 Uiso calc PR 0.118(4) 1 B 2
H H22F 0.0755 0.4432 0.1497 0.104 Uiso calc PR 0.118(4) 1 B 2

loop_
_atom_site_aniso_label
_atom_site_aniso_U_11
_atom_site_aniso_U_22
_atom_site_aniso_U_33
_atom_site_aniso_U_12
_atom_site_aniso_U_13
_atom_site_aniso_U_23
O1 0.0202(17) 0.039(2) 0.035(2) 0.0028(15) -0.0027(15) -0.0165(16)
O2 0.0164(16) 0.0299(18) 0.047(2) -0.0039(14) 0.0039(15) -0.0156(16)
N1A 0.016(2) 0.021(3) 0.030(3) 0.000(2) 0.003(2) 0.004(2)
N2A 0.017(3) 0.018(3) 0.037(3) -0.005(2) 0.002(2) 0.000(2)
N3A 0.019(3) 0.016(2) 0.036(3) 0.001(2) -0.001(2) -0.007(2)
C1A 0.015(3) 0.020(3) 0.037(4) 0.004(3) 0.009(3) 0.003(3)
C2A 0.024(3) 0.024(4) 0.035(4) 0.003(3) 0.007(3) 0.007(3)
C3A 0.036(4) 0.018(4) 0.044(4) -0.002(4) 0.011(3) 0.002(3)
C4A 0.032(4) 0.017(3) 0.048(5) -0.002(3) 0.013(4) 0.003(3)
C5A 0.021(3) 0.021(4) 0.045(4) -0.003(3) 0.012(3) 0.000(3)
C6A 0.019(4) 0.017(3) 0.032(4) 0.006(3) 0.009(3) -0.003(2)
C7A 0.010(3) 0.018(3) 0.030(3) 0.001(2) 0.004(2) -0.004(3)
C8A 0.013(4) 0.015(3) 0.033(4) 0.004(2) 0.002(3) -0.002(3)
C9A 0.021(3) 0.018(3) 0.042(4) 0.002(3) 0.000(3) -0.001(3)
C10A 0.032(4) 0.022(4) 0.036(4) 0.003(4) -0.003(3) 0.004(4)
C11A 0.022(4) 0.017(3) 0.046(5) 0.006(3) 0.004(4) 0.008(3)
C12A 0.021(3) 0.014(3) 0.045(4) 0.001(2) 0.005(3) -0.001(3)
C13A 0.013(3) 0.014(3) 0.036(4) 0.007(2) 0.006(3) -0.001(3)
C14 0.018(2) 0.033(3) 0.031(3) 0.006(2) -0.001(2) 0.000(2)
C15 0.022(2) 0.018(2) 0.025(2) 0.0022(18) 0.0027(19) 0.0044(18)
C16 0.024(2) 0.018(2) 0.027(2) 0.0045(19) -0.004(2) -0.0021(19)
C17 0.016(2) 0.017(2) 0.030(3) -0.0035(17) -0.0017(19) 0.0008(19)
C18 0.014(2) 0.017(2) 0.035(3) 0.0005(17) 0.0036(19) 0.0002(19)
C19 0.019(2) 0.021(2) 0.032(3) 0.0000(18) -0.001(2) -0.005(2)
C20 0.019(2) 0.016(2) 0.033(3) -0.0041(18) -0.003(2) 0.0026(19)
S1A 0.0251(8) 0.0290(8) 0.0447(9) -0.0031(6) 0.0018(7) -0.0083(7)
O3A 0.029(4) 0.062(4) 0.045(3) -0.017(3) 0.007(3) -0.013(3)
C21A 0.025(3) 0.060(5) 0.059(5) -0.008(3) 0.004(3) -0.021(4)
C22A 0.039(4) 0.062(6) 0.066(5) 0.018(4) 0.008(4) 0.021(5)

loop_
_atom_type_symbol
_atom_type_description
_atom_type_scat_dispersion_real
_atom_type_scat_dispersion_imag
_atom_type_scat_source
C C 0.0033 0.0016 'International Tables Vol C Tables 4.2.6.8 and 6.1.1.4'
H H 0.0000 0.0000 'International Tables Vol C Tables 4.2.6.8 and 6.1.1.4'
N N 0.0061 0.0033 'International Tables Vol C Tables 4.2.6.8 and 6.1.1.4'
O O 0.0106 0.0060 'International Tables Vol C Tables 4.2.6.8 and 6.1.1.4'
S S 0.1246 0.1234 'International Tables Vol C Tables 4.2.6.8 and 6.1.1.4'

loop_
_geom_angle_atom_site_label_1
_geom_angle_atom_site_label_2
_geom_angle_atom_site_label_3
_geom_angle_site_symmetry_1
_geom_angle_site_symmetry_3
_geom_angle
_geom_angle_publ_flag
C16 O1 H1O1 . . 108.1 ?
C18 O2 H1O2 . . 101.3 ?
C7A N1A C1A . . 106.7(6) ?
C7A N1A C14 . . 125.6(5) ?
C1A N1A C14 . . 127.1(6) ?
C7A N2A C6A . . 103.3(6) ?
C13A N3A C14 . . 118.1(5) ?
C13A N3A H3AB . . 121.0 ?
C14 N3A H3AB . . 121.0 ?
C13A N3A H14B . . 157.2 ?
H3AB N3A H14B . . 81.8 ?
N1A C1A C6A . . 104.9(7) ?
N1A C1A C2A . . 131.0(7) ?
C6A C1A C2A . . 124.2(6) ?
C3A C2A C1A . . 115.6(6) ?
C3A C2A H2AA . . 122.2 ?
C1A C2A H2AA . . 122.2 ?
C4A C3A C2A . . 121.7(7) ?
C4A C3A H3AA . . 119.2 ?
C2A C3A H3AA . . 119.2 ?
C5A C4A C3A . . 122.0(7) ?
C5A C4A H4AA . . 119.0 ?
C3A C4A H4AA . . 119.0 ?
C4A C5A C6A . . 117.4(7) ?
C4A C5A H5AA . . 121.3 ?
C6A C5A H5AA . . 121.3 ?
C1A C6A N2A . . 111.3(7) ?
C1A C6A C5A . . 119.1(7) ?
N2A C6A C5A . . 129.6(8) ?
N2A C7A N1A . . 113.9(6) ?
N2A C7A C8A . . 127.9(6) ?
N1A C7A C8A . . 118.1(6) ?
C9A C8A C13A . . 120.7(6) ?
C9A C8A C7A . . 123.1(7) ?
C13A C8A C7A . . 116.1(7) ?
C10A C9A C8A . . 121.4(7) ?
C10A C9A H9AA . . 119.3 ?
C8A C9A H9AA . . 119.3 ?
C9A C10A C11A . . 118.5(8) ?
C9A C10A H10A . . 120.7 ?
C11A C10A H10A . . 120.7 ?
C12A C11A C10A . . 121.1(7) ?
C12A C11A H11A . . 119.5 ?
C10A C11A H11A . . 119.5 ?
C11A C12A C13A . . 120.7(6) ?
C11A C12A H12A . . 119.6 ?
C13A C12A H12A . . 119.6 ?
N3A C13A C12A . . 122.2(6) ?
N3A C13A C8A . . 120.1(7) ?
C12A C13A C8A . . 117.5(6) ?
C7B N1B C1B . . 107.4(13) ?
C7B N1B C14 . . 133.6(11) ?
C1B N1B C14 . . 118.9(12) ?
C7B N2B C6B . . 103.8(12) ?
C13B N3B C14 . . 126.2(13) ?
C13B N3B H3BB . . 116.9 ?
C14 N3B H3BB . . 116.9 ?
C6B C1B C2B . . 124.2(14) ?
C6B C1B N1B . . 104.3(14) ?
C2B C1B N1B . . 131.5(17) ?
C1B C2B C3B . . 116.9(16) ?
C1B C2B H2BA . . 121.5 ?
C3B C2B H2BA . . 121.5 ?
C4B C3B C2B . . 118.5(18) ?
C4B C3B H3BA . . 120.7 ?
C2B C3B H3BA . . 120.7 ?
C5B C4B C3B . . 125.0(19) ?
C5B C4B H4BA . . 117.5 ?
C3B C4B H4BA . . 117.5 ?
C4B C5B C6B . . 116.0(16) ?
C4B C5B H5BA . . 122.0 ?
C6B C5B H5BA . . 122.0 ?
C1B C6B N2B . . 111.2(14) ?
C1B C6B C5B . . 119.3(14) ?
N2B C6B C5B . . 129.3(16) ?
N2B C7B N1B . . 113.0(12) ?
N2B C7B C8B . . 128.8(15) ?
N1B C7B C8B . . 118.0(13) ?
C9B C8B C13B . . 120.6(14) ?
C9B C8B C7B . . 121.5(16) ?
C13B C8B C7B . . 117.4(16) ?
C10B C9B C8B . . 121.2(16) ?
C10B C9B H9BA . . 119.4 ?
C8B C9B H9BA . . 119.4 ?
C9B C10B C11B . . 118.1(17) ?
C9B C10B H10B . . 120.9 ?
C11B C10B H10B . . 120.9 ?
C12B C11B C10B . . 122.4(17) ?
C12B C11B H11B . . 118.8 ?
C10B C11B H11B . . 118.8 ?
C11B C12B C13B . . 119.2(15) ?
C11B C12B H12B . . 120.4 ?
C13B C12B H12B . . 120.4 ?
N3B C13B C8B . . 121.4(17) ?
N3B C13B C12B . . 119.8(16) ?
C8B C13B C12B . . 117.6(13) ?
N1A C14 C15 . . 113.7(4) ?
N1A C14 N3A . . 106.4(4) ?
C15 C14 N3A . . 111.9(4) ?
C15 C14 N1B . . 109.8(6) ?
N3A C14 N1B . . 75.3(6) ?
N1A C14 N3B . . 61.8(6) ?
C15 C14 N3B . . 106.8(6) ?
N3A C14 N3B . . 140.7(7) ?
N1B C14 N3B . . 97.7(7) ?
N1A C14 H14A . . 108.2 ?
C15 C14 H14A . . 108.2 ?
N3A C14 H14A . . 108.2 ?
N1B C14 H14A . . 136.9 ?
N3B C14 H14A . . 51.5 ?
N1A C14 H14B . . 132.2 ?
C15 C14 H14B . . 112.7 ?
N1B C14 H14B . . 115.0 ?
N3B C14 H14B . . 113.5 ?
H14A C14 H14B . . 66.2 ?
C16 C15 C20 . . 117.8(4) ?
C16 C15 C14 . . 118.4(4) ?
C20 C15 C14 . . 123.8(4) ?
O1 C16 C17 . . 122.3(4) ?
O1 C16 C15 . . 116.3(4) ?
C17 C16 C15 . . 121.4(4) ?
C18 C17 C16 . . 119.5(4) ?
C18 C17 H17A . . 120.2 ?
C16 C17 H17A . . 120.2 ?
O2 C18 C17 . . 122.0(4) ?
O2 C18 C19 . . 118.2(4) ?
C17 C18 C19 . . 119.8(4) ?
C20 C19 C18 . . 119.6(4) ?
C20 C19 H19A . . 120.2 ?
C18 C19 H19A . . 120.2 ?
C19 C20 C15 . . 121.8(4) ?
C19 C20 H20A . . 119.1 ?
C15 C20 H20A . . 119.1 ?
O3A S1A C22A . . 105.3(4) ?
O3A S1A C21A . . 105.5(4) ?
C22A S1A C21A . . 98.1(5) ?
O3B S1B C22B . . 105(2) ?
O3B S1B C21B . . 104.4(19) ?
C22B S1B C21B . . 97.8(19) ?
S1B C21B H21D . . 109.5 ?
S1B C21B H21E . . 109.5 ?
H21D C21B H21E . . 109.5 ?
S1B C21B H21F . . 109.5 ?
H21D C21B H21F . . 109.5 ?
H21E C21B H21F . . 109.5 ?
S1B C22B H22D . . 109.5 ?
S1B C22B H22E . . 109.5 ?
H22D C22B H22E . . 109.5 ?
S1B C22B H22F . . 109.5 ?
H22D C22B H22F . . 109.5 ?
H22E C22B H22F . . 109.5 ?

loop_
_geom_bond_atom_site_label_1
_geom_bond_atom_site_label_2
_geom_bond_site_symmetry_2
_geom_bond_distance
_geom_bond_publ_flag
O1 C16 . 1.363(5) ?
O1 H1O1 . 0.9391 ?
O2 C18 . 1.362(5) ?
O2 H1O2 . 0.8748 ?
N1A C7A . 1.362(8) ?
N1A C1A . 1.381(8) ?
N1A C14 . 1.391(7) ?
N2A C7A . 1.317(7) ?
N2A C6A . 1.397(8) ?
N3A C13A . 1.382(8) ?
N3A C14 . 1.509(7) ?
N3A H3AB . 0.8600 ?
N3A H14B . 1.0594 ?
C1A C6A . 1.383(11) ?
C1A C2A . 1.390(10) ?
C2A C3A . 1.390(10) ?
C2A H2AA . 0.9300 ?
C3A C4A . 1.386(12) ?
C3A H3AA . 0.9300 ?
C4A C5A . 1.384(12) ?
C4A H4AA . 0.9300 ?
C5A C6A . 1.408(10) ?
C5A H5AA . 0.9300 ?
C7A C8A . 1.463(9) ?
C8A C9A . 1.383(11) ?
C8A C13A . 1.406(10) ?
C9A C10A . 1.373(11) ?
C9A H9AA . 0.9300 ?
C10A C11A . 1.393(11) ?
C10A H10A . 0.9300 ?
C11A C12A . 1.381(11) ?
C11A H11A . 0.9300 ?
C12A C13A . 1.404(9) ?
C12A H12A . 0.9300 ?
N1B C7B . 1.359(15) ?
N1B C1B . 1.388(16) ?
N1B C14 . 1.540(14) ?
N2B C7B . 1.313(15) ?
N2B C6B . 1.401(15) ?
N3B C13B . 1.384(16) ?
N3B C14 . 1.629(15) ?
N3B H3BB . 0.8600 ?
C1B C6B . 1.378(17) ?
C1B C2B . 1.387(17) ?
C2B C3B . 1.399(18) ?
C2B H2BA . 0.9300 ?
C3B C4B . 1.38(2) ?
C3B H3BA . 0.9300 ?
C4B C5B . 1.382(19) ?
C4B H4BA . 0.9300 ?
C5B C6B . 1.408(17) ?
C5B H5BA . 0.9300 ?
C7B C8B . 1.457(15) ?
C8B C9B . 1.395(18) ?
C8B C13B . 1.399(17) ?
C9B C10B . 1.361(18) ?
C9B H9BA . 0.9300 ?
C10B C11B . 1.381(18) ?
C10B H10B . 0.9300 ?
C11B C12B . 1.378(18) ?
C11B H11B . 0.9300 ?
C12B C13B . 1.403(17) ?
C12B H12B . 0.9300 ?
C14 C15 . 1.508(6) ?
C14 H14A . 0.9800 ?
C14 H14B . 0.9601 ?
C15 C16 . 1.387(6) ?
C15 C20 . 1.388(6) ?
C16 C17 . 1.386(6) ?
C17 C18 . 1.384(7) ?
C17 H17A . 0.9300 ?
C18 C19 . 1.391(6) ?
C19 C20 . 1.373(6) ?
C19 H19A . 0.9300 ?
C20 H20A . 0.9300 ?
S1A O3A . 1.528(7) ?
S1A C22A . 1.752(8) ?
S1A C21A . 1.776(6) ?
C21A H21A . 0.9600 ?
C21A H21B . 0.9600 ?
C21A H21C . 0.9600 ?
C22A H22A . 0.9600 ?
C22A H22B . 0.9600 ?
C22A H22C . 0.9600 ?
S1B O3B . 1.534(19) ?
S1B C22B . 1.76(2) ?
S1B C21B . 1.776(19) ?
C21B H21D . 0.9600 ?
C21B H21E . 0.9600 ?
C21B H21F . 0.9600 ?
C22B H22D . 0.9600 ?
C22B H22E . 0.9600 ?
C22B H22F . 0.9600 ?

loop_
_geom_hbond_atom_site_label_D
_geom_hbond_atom_site_label_H
_geom_hbond_atom_site_label_A
_geom_hbond_site_symmetry_A
_geom_hbond_distance_DH
_geom_hbond_distance_HA
_geom_hbond_distance_DA
_geom_hbond_angle_DHA
_geom_hbond_publ_flag
O1 H1O1 S1A . 0.94 2.82 3.732(3) 163 yes
O1 H1O1 O3A . 0.94 1.71 2.619(9) 163 yes
O2 H1O2 N2A 1_455 0.88 1.95 2.739(6) 150 yes
C11A H11A O2 4_645 0.93 2.40 3.329(9) 174 yes

loop_
_geom_torsion_atom_site_label_1
_geom_torsion_atom_site_label_2
_geom_torsion_atom_site_label_3
_geom_torsion_atom_site_label_4
_geom_torsion_site_symmetry_1
_geom_torsion_site_symmetry_2
_geom_torsion_site_symmetry_3
_geom_torsion_site_symmetry_4
_geom_torsion
_geom_torsion_publ_flag
C7A N1A C1A C6A . . . . 1.5(7) ?
C14 N1A C1A C6A . . . . 173.1(5) ?
C7A N1A C1A C2A . . . . -179.6(7) ?
C14 N1A C1A C2A . . . . -8.0(11) ?
N1A C1A C2A C3A . . . . -179.0(7) ?
C6A C1A C2A C3A . . . . -0.4(10) ?
C1A C2A C3A C4A . . . . 1.8(10) ?
C2A C3A C4A C5A . . . . -1.6(11) ?
C3A C4A C5A C6A . . . . 0.0(10) ?
N1A C1A C6A N2A . . . . -0.8(7) ?
C2A C1A C6A N2A . . . . -179.8(6) ?
N1A C1A C6A C5A . . . . 177.7(6) ?
C2A C1A C6A C5A . . . . -1.2(10) ?
C7A N2A C6A C1A . . . . -0.2(7) ?
C7A N2A C6A C5A . . . . -178.6(7) ?
C4A C5A C6A C1A . . . . 1.4(10) ?
C4A C5A C6A N2A . . . . 179.6(7) ?
C6A N2A C7A N1A . . . . 1.2(7) ?
C6A N2A C7A C8A . . . . 176.9(6) ?
C1A N1A C7A N2A . . . . -1.8(7) ?
C14 N1A C7A N2A . . . . -173.6(5) ?
C1A N1A C7A C8A . . . . -177.9(6) ?
C14 N1A C7A C8A . . . . 10.3(9) ?
N2A C7A C8A C9A . . . . 12.6(11) ?
N1A C7A C8A C9A . . . . -171.9(6) ?
N2A C7A C8A C13A . . . . -164.7(6) ?
N1A C7A C8A C13A . . . . 10.8(9) ?
C13A C8A C9A C10A . . . . 1.8(11) ?
C7A C8A C9A C10A . . . . -175.4(8) ?
C8A C9A C10A C11A . . . . -0.9(14) ?
C9A C10A C11A C12A . . . . 0.6(14) ?
C10A C11A C12A C13A . . . . -1.3(12) ?
C14 N3A C13A C12A . . . . 155.6(5) ?
C14 N3A C13A C8A . . . . -29.7(8) ?
C11A C12A C13A N3A . . . . 177.0(6) ?
C11A C12A C13A C8A . . . . 2.2(9) ?
C9A C8A C13A N3A . . . . -177.3(6) ?
C7A C8A C13A N3A . . . . 0.1(9) ?
C9A C8A C13A C12A . . . . -2.4(9) ?
C7A C8A C13A C12A . . . . 175.0(6) ?
C7B N1B C1B C6B . . . . 1(3) ?
C14 N1B C1B C6B . . . . -177.7(16) ?
C7B N1B C1B C2B . . . . -178(3) ?
C14 N1B C1B C2B . . . . 3(4) ?
C6B C1B C2B C3B . . . . 1(4) ?
N1B C1B C2B C3B . . . . -180(3) ?
C1B C2B C3B C4B . . . . 2(4) ?
C2B C3B C4B C5B . . . . -3(5) ?
C3B C4B C5B C6B . . . . 0(5) ?
C2B C1B C6B N2B . . . . -180(2) ?
N1B C1B C6B N2B . . . . 1(3) ?
C2B C1B C6B C5B . . . . -4(4) ?
N1B C1B C6B C5B . . . . 176.6(18) ?
C7B N2B C6B C1B . . . . -3(3) ?
C7B N2B C6B C5B . . . . -178(2) ?
C4B C5B C6B C1B . . . . 3(4) ?
C4B C5B C6B N2B . . . . 178(2) ?
C6B N2B C7B N1B . . . . 4(2) ?
C6B N2B C7B C8B . . . . 179(3) ?
C1B N1B C7B N2B . . . . -3(3) ?
C14 N1B C7B N2B . . . . 175.5(14) ?
C1B N1B C7B C8B . . . . -179(2) ?
C14 N1B C7B C8B . . . . 0(3) ?
N2B C7B C8B C9B . . . . 2(4) ?
N1B C7B C8B C9B . . . . 177(2) ?
N2B C7B C8B C13B . . . . 174(2) ?
N1B C7B C8B C13B . . . . -11(4) ?
C13B C8B C9B C10B . . . . 0(4) ?
C7B C8B C9B C10B . . . . 172(2) ?
C8B C9B C10B C11B . . . . -1(4) ?
C9B C10B C11B C12B . . . . -5(4) ?
C10B C11B C12B C13B . . . . 11(4) ?
C14 N3B C13B C8B . . . . 21(3) ?
C14 N3B C13B C12B . . . . -171.4(16) ?
C9B C8B C13B N3B . . . . 173(2) ?
C7B C8B C13B N3B . . . . 1(4) ?
C9B C8B C13B C12B . . . . 6(4) ?
C7B C8B C13B C12B . . . . -167(2) ?
C11B C12B C13B N3B . . . . -179(2) ?
C11B C12B C13B C8B . . . . -11(3) ?
C7A N1A C14 C15 . . . . 87.5(7) ?
C1A N1A C14 C15 . . . . -82.6(7) ?
C7A N1A C14 N3A . . . . -36.1(7) ?
C1A N1A C14 N3A . . . . 153.8(6) ?
C7A N1A C14 N1B . . . . -4.0(10) ?
C1A N1A C14 N1B . . . . -174.1(12) ?
C7A N1A C14 N3B . . . . -175.4(9) ?
C1A N1A C14 N3B . . . . 14.5(8) ?
C13A N3A C14 N1A . . . . 45.1(6) ?
C13A N3A C14 C15 . . . . -79.6(6) ?
C13A N3A C14 N1B . . . . 26.1(7) ?
C13A N3A C14 N3B . . . . 110.4(11) ?
C7B N1B C14 N1A . . . . 9.0(16) ?
C1B N1B C14 N1A . . . . -172(2) ?
C7B N1B C14 C15 . . . . -94(2) ?
C1B N1B C14 C15 . . . . 84.4(17) ?
C7B N1B C14 N3A . . . . 157(2) ?
C1B N1B C14 N3A . . . . -24.1(15) ?
C7B N1B C14 N3B . . . . 17(2) ?
C1B N1B C14 N3B . . . . -164.6(17) ?
C13B N3B C14 N1A . . . . -21.5(15) ?
C13B N3B C14 C15 . . . . 86.8(17) ?
C13B N3B C14 N3A . . . . -102.9(18) ?
C13B N3B C14 N1B . . . . -26.6(18) ?
N1A C14 C15 C16 . . . . 170.5(4) ?
N3A C14 C15 C16 . . . . -68.9(6) ?
N1B C14 C15 C16 . . . . -150.5(6) ?
N3B C14 C15 C16 . . . . 104.5(7) ?
N1A C14 C15 C20 . . . . -11.2(7) ?
N3A C14 C15 C20 . . . . 109.3(5) ?
N1B C14 C15 C20 . . . . 27.7(8) ?
N3B C14 C15 C20 . . . . -77.3(7) ?
C20 C15 C16 O1 . . . . 179.3(4) ?
C14 C15 C16 O1 . . . . -2.4(6) ?
C20 C15 C16 C17 . . . . 1.0(7) ?
C14 C15 C16 C17 . . . . 179.3(4) ?
O1 C16 C17 C18 . . . . 178.8(4) ?
C15 C16 C17 C18 . . . . -3.0(7) ?
C16 C17 C18 O2 . . . . -177.4(4) ?
C16 C17 C18 C19 . . . . 3.6(7) ?
O2 C18 C19 C20 . . . . 178.7(4) ?
C17 C18 C19 C20 . . . . -2.3(7) ?
C18 C19 C20 C15 . . . . 0.3(7) ?
C16 C15 C20 C19 . . . . 0.4(7) ?
C14 C15 C20 C19 . . . . -177.9(4) ?
